data_4122716
loop_
_publ_author_name
'Tu, Binbin'
'Pang, Qingqing'
'Wu, Doufeng'
'Song, Yuna'
'Weng, Linhong'
'Li, Qiaowei'

_publ_section_title
;
 Ordered Vacancies and Their Chemistry in Metal-Organic Frameworks.
;
_journal_issue 41
_journal_name_full 'Journal of the American Chemical Society'
_journal_page_first 14465
_journal_paper_doi 10.1021/ja5063423
_journal_volume 136
_journal_year 2014
_chemical_formula_sum 'C96 H48 N48 O56 Zn32'
_chemical_formula_weight 4861.66
_chemical_name_systematic
; 
 ? 
;
_space_group_IT_number 198
_symmetry_cell_setting cubic
_symmetry_space_group_name_Hall 'P 2ac 2ab 3'
_symmetry_space_group_name_H-M 'P 21 3'
_atom_sites_solution_hydrogens geom
_atom_sites_solution_primary direct
_atom_sites_solution_secondary difmap
_audit_creation_method SHELXL-97
_cell_angle_alpha 90.00
_cell_angle_beta 90.00
_cell_angle_gamma 90.00
_cell_formula_units_Z 1
_cell_length_a 20.14050(10)
_cell_length_b 20.14050(10)
_cell_length_c 20.14050(10)
_cell_measurement_reflns_used 686
_cell_measurement_temperature 173(2)
_cell_measurement_theta_max 30.45
_cell_measurement_theta_min 4.52
_cell_volume 8169.79(7)
_computing_cell_refinement 'Bruker SMART'
_computing_data_collection 'Bruker SMART'
_computing_data_reduction 'Bruker SAINT'
_computing_molecular_graphics 'Bruker SHELXTL'
_computing_publication_material 'Bruker SHELXTL'
_computing_structure_refinement 'SHELXL-97 (Sheldrick, 2008)'
_computing_structure_solution 'SHELXS-97 (Sheldrick, 2008)'
_diffrn_ambient_temperature 173(2)
_diffrn_measured_fraction_theta_full 0.989
_diffrn_measured_fraction_theta_max 0.989
_diffrn_measurement_device_type 'CCD area detector'
_diffrn_measurement_method 'phi and omega scans'
_diffrn_radiation_monochromator graphite
_diffrn_radiation_source 'fine-focus sealed tube'
_diffrn_radiation_type CuK\a
_diffrn_radiation_wavelength 1.54178
_diffrn_reflns_av_R_equivalents 0.0446
_diffrn_reflns_av_sigmaI/netI 0.0243
_diffrn_reflns_limit_h_max 24
_diffrn_reflns_limit_h_min -23
_diffrn_reflns_limit_k_max 22
_diffrn_reflns_limit_k_min -24
_diffrn_reflns_limit_l_max 22
_diffrn_reflns_limit_l_min -24
_diffrn_reflns_number 39267
_diffrn_reflns_theta_full 68.88
_diffrn_reflns_theta_max 68.88
_diffrn_reflns_theta_min 3.10
_exptl_absorpt_coefficient_mu 2.880
_exptl_absorpt_correction_type none
_exptl_crystal_colour 'light yellow'
_exptl_crystal_density_diffrn 0.988
_exptl_crystal_density_method 'not measured'
_exptl_crystal_description octahedron
_exptl_crystal_F_000 2368
_exptl_crystal_size_max 0.18
_exptl_crystal_size_mid 0.18
_exptl_crystal_size_min 0.18
_platon_squeeze_details
;
;
_refine_diff_density_max 1.460
_refine_diff_density_min -0.702
_refine_diff_density_rms 0.227
_refine_ls_abs_structure_details 'Flack H D (1983), Acta Cryst. A39, 876-881'
_refine_ls_abs_structure_Flack 0.00
_refine_ls_extinction_method none
_refine_ls_goodness_of_fit_ref 1.104
_refine_ls_hydrogen_treatment constr
_refine_ls_matrix_type full
_refine_ls_number_parameters 175
_refine_ls_number_reflns 5019
_refine_ls_number_restraints 81
_refine_ls_restrained_S_all 1.167
_refine_ls_R_factor_all 0.1403
_refine_ls_R_factor_gt 0.1256
_refine_ls_shift/su_max 0.013
_refine_ls_shift/su_mean 0.000
_refine_ls_structure_factor_coef Fsqd
_refine_ls_weighting_details 'calc w=1/[\s^2^(Fo^2^)+(0.0587P)^2^+80.9412P] where P=(Fo^2^+2Fc^2^)/3'
_refine_ls_weighting_scheme calc
_refine_ls_wR_factor_gt 0.2670
_refine_ls_wR_factor_ref 0.2745
_reflns_number_gt 3674
_reflns_number_total 5019
_reflns_threshold_expression >2sigma(I)
_cod_data_source_file ja5063423_si_002.cif
_cod_data_source_block 3-La
_cod_depositor_comments
;
The following automatic conversions were performed:

'_symmetry_cell_setting' value 'Cubic' changed to 'cubic' according
to
/home/saulius/struct/COD-crude-data--automatic-downloads/rss-feeds/ACS/lib/dictionaries/cif_core.dic
dictionary named 'cif_core.dic' version 2.4.2 from 2011-04-26.

Automatic conversion script
Id: cif_fix_values 2281 2013-09-26 08:29:07Z andrius 

 Adding full bibliography for 4122711--4122720.cif.
;
_cod_original_sg_symbol_H-M P2(1)3
_cod_database_code 4122716

loop_
_symmetry_equiv_pos_as_xyz
'x, y, z'
'-x+1/2, -y, z+1/2'
'-x, y+1/2, -z+1/2'
'x+1/2, -y+1/2, -z'
'z, x, y'
'z+1/2, -x+1/2, -y'
'-z+1/2, -x, y+1/2'
'-z, x+1/2, -y+1/2'
'y, z, x'
'-y, z+1/2, -x+1/2'
'y+1/2, -z+1/2, -x'
'-y+1/2, -z, x+1/2'

loop_
_atom_site_label
_atom_site_type_symbol
_atom_site_fract_x
_atom_site_fract_y
_atom_site_fract_z
_atom_site_U_iso_or_equiv
_atom_site_adp_type
_atom_site_occupancy
_atom_site_symmetry_multiplicity
_atom_site_calc_flag
_atom_site_refinement_flags
Zn1 Zn 0.30330(4) 0.80890(4) 1.19697(4) 0.0433(2) Uani 1 1 d .
Zn2 Zn 0.30332(4) 0.80404(4) 0.80794(4) 0.0466(2) Uani 1 1 d .
Zn3 Zn 0.19033(4) 0.69033(4) 0.80967(4) 0.0433(3) Uani 1 3 d S
Zn4 Zn 0.19224(6) 0.80776(6) 1.30776(6) 0.0542(4) Uani 1 3 d S
C1 C 0.2099(4) 0.7080(3) 0.9638(3) 0.0536(19) Uani 1 1 d .
H1 H 0.1830 0.6721 0.9784 0.064 Uiso 1 1 calc R
C2 C 0.2415(3) 0.7526(3) 1.0054(3) 0.0399(15) Uani 1 1 d D
C3 C 0.2388(4) 0.7557(4) 1.0748(4) 0.067(2) Uani 1 1 d DU
C4 C 0.2902(5) 0.7798(5) 0.9613(4) 0.094(3) Uani 1 1 d DU
H4 H 0.3307 0.7997 0.9748 0.113 Uiso 1 1 calc R
C5 C 0.2373(2) 0.95261(13) 0.7106(5) 0.111(3) Uani 1 1 d DU
H5 H 0.2353 0.9564 0.6636 0.133 Uiso 1 1 calc R
C6 C 0.2933(2) 0.96976(15) 0.7841(4) 0.096(2) Uani 1 1 d DU
H6 H 0.3252 0.9892 0.8129 0.115 Uiso 1 1 calc R
C7 C 0.2509(4) 1.0033(4) 0.7366(4) 0.0864(18) Uani 1 1 d DU
C8 C 0.2057(7) 1.0816(6) 0.7313(7) 0.118(2) Uani 1 1 d DU
N1 N 0.2704(3) 0.7730(3) 0.8981(4) 0.090(2) Uani 1 1 d DU
N2 N 0.2223(2) 0.7222(3) 0.9009(2) 0.0548(16) Uani 1 1 d D
N3 N 0.3964(2) 0.7702(2) 0.7747(2) 0.0422(14) Uani 1 1 d D
N4 N 0.2754(3) 0.8969(3) 0.7778(3) 0.0783(19) Uani 1 1 d U
O1 O 0.2457(2) 0.7543(2) 1.2543(2) 0.0416(17) Uani 1 3 d S
O2 O 0.2483(2) 0.7483(2) 0.7517(2) 0.0386(18) Uani 1 3 d S
O3 O 0.2777(3) 0.7922(3) 1.1058(2) 0.0654(16) Uani 1 1 d .
O4 O 0.2047(4) 0.7268(3) 1.1065(2) 0.0923(19) Uani 1 1 d U
O5 O 0.2920(4) 0.8966(2) 1.1964(5) 0.107(3) Uani 1 1 d DU
O6 O 0.1089(3) 0.7914(3) 1.2365(4) 0.106(2) Uani 1 1 d DU

loop_
_atom_site_aniso_label
_atom_site_aniso_U_11
_atom_site_aniso_U_22
_atom_site_aniso_U_33
_atom_site_aniso_U_23
_atom_site_aniso_U_13
_atom_site_aniso_U_12
Zn1 0.0424(4) 0.0388(4) 0.0488(4) 0.0146(3) -0.0161(4) -0.0128(3)
Zn2 0.0446(4) 0.0463(5) 0.0488(5) 0.0133(4) 0.0167(4) -0.0012(4)
Zn3 0.0433(3) 0.0433(3) 0.0433(3) -0.0002(4) -0.0002(4) 0.0002(4)
Zn4 0.0542(4) 0.0542(4) 0.0542(4) 0.0184(5) -0.0184(5) -0.0184(5)
C1 0.070(4) 0.033(3) 0.057(4) 0.014(3) 0.024(3) 0.010(3)
C2 0.024(2) 0.050(3) 0.046(3) 0.019(3) -0.003(3) -0.004(2)
C3 0.042(3) 0.084(4) 0.076(4) 0.009(4) -0.009(3) -0.024(3)
C4 0.079(5) 0.135(7) 0.068(4) -0.053(4) 0.028(4) -0.029(5)
C5 0.104(5) 0.132(5) 0.097(5) -0.018(4) -0.024(4) 0.035(4)
C6 0.075(4) 0.101(4) 0.113(4) -0.021(4) 0.011(4) 0.024(3)
C7 0.074(3) 0.096(3) 0.089(3) -0.021(3) -0.001(3) 0.031(3)
C8 0.114(3) 0.122(3) 0.117(3) -0.007(3) -0.003(3) 0.004(3)
N1 0.086(3) 0.083(4) 0.101(4) -0.045(3) -0.066(3) 0.046(3)
N2 0.051(3) 0.100(4) 0.014(2) 0.015(2) 0.007(2) 0.041(3)
N3 0.028(2) 0.067(3) 0.032(2) 0.012(2) 0.004(2) 0.024(2)
N4 0.072(3) 0.056(3) 0.106(4) -0.039(3) 0.036(3) -0.015(3)
O1 0.0416(17) 0.0416(17) 0.0416(17) 0.018(2) -0.018(2) -0.018(2)
O2 0.0386(18) 0.0386(18) 0.0386(18) 0.0026(17) 0.0026(17) -0.0026(17)
O3 0.059(3) 0.113(4) 0.0237(19) 0.027(2) 0.000(2) -0.001(3)
O4 0.126(4) 0.117(4) 0.034(2) 0.030(3) -0.019(3) -0.047(3)
O5 0.120(5) 0.019(2) 0.182(7) -0.017(3) 0.003(5) -0.003(3)
O6 0.076(3) 0.053(3) 0.188(5) -0.004(4) -0.051(3) -0.019(3)

loop_
_atom_type_symbol
_atom_type_description
_atom_type_scat_dispersion_real
_atom_type_scat_dispersion_imag
_atom_type_scat_source
C C 0.0181 0.0091 'International Tables Vol C Tables 4.2.6.8 and 6.1.1.4'
H H 0.0000 0.0000 'International Tables Vol C Tables 4.2.6.8 and 6.1.1.4'
N N 0.0311 0.0180 'International Tables Vol C Tables 4.2.6.8 and 6.1.1.4'
Zn Zn -1.5491 0.6778 'International Tables Vol C Tables 4.2.6.8 and 6.1.1.4'
O O 0.0492 0.0322 'International Tables Vol C Tables 4.2.6.8 and 6.1.1.4'

loop_
_geom_angle_atom_site_label_1
_geom_angle_atom_site_label_2
_geom_angle_atom_site_label_3
_geom_angle
_geom_angle_site_symmetry_1
_geom_angle_site_symmetry_3
O5 Zn1 O4 105.2(3) . 7_665
O5 Zn1 O3 97.6(3) . .
O4 Zn1 O3 121.3(3) 7_665 .
O5 Zn1 O1 118.8(3) . .
O4 Zn1 O1 107.0(2) 7_665 .
O3 Zn1 O1 107.5(2) . .
O2 Zn2 N1 99.0(3) . .
O2 Zn2 N4 101.46(19) . .
N1 Zn2 N4 117.2(2) . .
O2 Zn2 N3 97.80(16) . .
N1 Zn2 N3 118.4(2) . .
N4 Zn2 N3 116.5(2) . .
O2 Zn3 N2 98.93(14) . .
O2 Zn3 N2 98.93(14) . 8_656
N2 Zn3 N2 117.64(7) . 8_656
O2 Zn3 N2 98.93(14) . 11_466
N2 Zn3 N2 117.64(7) . 11_466
N2 Zn3 N2 117.64(7) 8_656 11_466
O1 Zn4 O6 88.71(19) . .
O1 Zn4 O6 88.71(19) . 7_665
O6 Zn4 O6 119.950(15) . 7_665
O1 Zn4 O6 88.71(19) . 10_646
O6 Zn4 O6 119.949(16) . 10_646
O6 Zn4 O6 119.949(13) 7_665 10_646
N2 C1 C2 110.6(6) . .
C1 C2 C3 128.0(6) . .
C1 C2 C4 100.8(6) . .
C3 C2 C4 129.0(6) . .
O4 C3 O3 114.4(8) . .
O4 C3 C2 125.3(8) . .
O3 C3 C2 120.3(7) . .
N1 C4 C2 110.2(8) . .
N3 C5 C7 135.1(10) 8_656 .
N3 C5 N4 46.6(4) 8_656 .
C7 C5 N4 95.8(7) . .
N3 C5 C6 92.2(6) 8_656 .
C7 C5 C6 50.0(5) . .
N4 C5 C6 46.9(3) . .
C7 C6 N4 104.8(6) . .
C7 C6 C5 38.6(4) . .
N4 C6 C5 67.4(4) . .
C5 C7 C6 91.5(7) . .
C5 C7 C8 127.4(8) . .
C6 C7 C8 137.3(7) . .
O5 C8 O6 118.6(14) 2_574 5_465
O5 C8 C7 118.5(14) 2_574 .
O6 C8 C7 93.7(8) 5_465 .
C4 N1 N2 103.9(7) . .
C4 N1 Zn2 136.0(6) . .
N2 N1 Zn2 118.9(4) . .
C1 N2 N1 109.0(5) . .
C1 N2 Zn3 137.0(5) . .
N1 N2 Zn3 114.0(4) . .
C5 N3 N4 93.9(5) 11_466 11_466
C5 N3 Zn2 141.8(6) 11_466 .
N4 N3 Zn2 117.4(4) 11_466 .
N3 N4 C6 103.7(5) 8_656 .
N3 N4 C5 39.4(3) 8_656 .
C6 N4 C5 65.7(4) . .
N3 N4 Zn2 113.4(4) 8_656 .
C6 N4 Zn2 142.7(4) . .
C5 N4 Zn2 148.7(4) . .
Zn4 O1 Zn1 110.8(2) . 10_646
Zn4 O1 Zn1 110.8(2) . .
Zn1 O1 Zn1 108.1(2) 10_646 .
Zn4 O1 Zn1 110.8(2) . 7_665
Zn1 O1 Zn1 108.1(2) 10_646 7_665
Zn1 O1 Zn1 108.1(2) . 7_665
Zn2 O2 Zn2 109.89(19) . 8_656
Zn2 O2 Zn2 109.89(19) . 11_466
Zn2 O2 Zn2 109.89(19) 8_656 11_466
Zn2 O2 Zn3 109.05(19) . .
Zn2 O2 Zn3 109.05(19) 8_656 .
Zn2 O2 Zn3 109.05(19) 11_466 .
C3 O3 Zn1 138.4(5) . .
C3 O4 Zn1 142.7(7) . 10_646
C8 O5 Zn1 120.7(12) 2_575 .
C8 O6 Zn4 132.5(7) 9_456 .

loop_
_geom_bond_atom_site_label_1
_geom_bond_atom_site_label_2
_geom_bond_distance
_geom_bond_site_symmetry_2
Zn1 O5 1.782(4) .
Zn1 O4 1.932(5) 7_665
Zn1 O3 1.938(5) .
Zn1 O1 1.972(3) .
Zn2 O2 1.942(2) .
Zn2 N1 2.032(7) .
Zn2 N4 2.045(7) .
Zn2 N3 2.104(5) .
Zn3 O2 2.022(7) .
Zn3 N2 2.051(5) .
Zn3 N2 2.051(5) 8_656
Zn3 N2 2.051(5) 11_466
Zn4 O1 1.865(9) .
Zn4 O6 2.232(7) .
Zn4 O6 2.232(7) 7_665
Zn4 O6 2.232(7) 10_646
C1 N2 1.322(8) .
C1 C2 1.383(10) .
C2 C3 1.400(11) .
C2 C4 1.431(11) .
C3 O4 1.106(10) .
C3 O3 1.241(10) .
C4 N1 1.340(11) .
C5 N3 1.221(6) 8_656
C5 C7 1.180(9) .
C5 N4 1.918(10) .
C5 C6 1.893(11) .
C6 C7 1.450(10) .
C6 N4 1.516(7) .
C7 C8 1.824(15) .
C8 O5 0.829(15) 2_574
C8 O6 1.467(15) 5_465
N1 N2 1.409(7) .
N3 C5 1.221(6) 11_466
N3 N4 1.398(6) 11_466
N4 N3 1.398(6) 8_656
O1 Zn1 1.972(3) 10_646
O1 Zn1 1.972(3) 7_665
O2 Zn2 1.942(2) 8_656
O2 Zn2 1.942(2) 11_466
O4 Zn1 1.932(5) 10_646
O5 C8 0.829(15) 2_575
O6 C8 1.467(15) 9_456

loop_
_platon_squeeze_void_nr
_platon_squeeze_void_average_x
_platon_squeeze_void_average_y
_platon_squeeze_void_average_z
_platon_squeeze_void_volume
_platon_squeeze_void_count_electrons
_platon_squeeze_void_content
1 -0.033 -0.008 -0.005 5130 2375 ' '
